data_2204698
loop_
_publ_author_name
'Xiu-Jian Wang'
'Qing-Ling Ni'
'Zhong-Shu Shen'

_publ_section_title
;
 Dibromobis[pyridine-2(1<i>H</i>)-thione-\k<i>S</i>]cadmium(II)
;
_journal_issue 12
_journal_name_full 'Acta Crystallographica Section E'
_journal_page_first m1918
_journal_page_last m1919
_journal_paper_doi 10.1107/S1600536804029903
_journal_volume 60
_journal_year 2004
_chemical_formula_iupac '[Cd Br2 (C5 H5 N S)2]'
_chemical_formula_moiety 'C10 H10 Br2 Cd N2 S2'
_chemical_formula_sum 'C10 H10 Br2 Cd N2 S2'
_chemical_formula_weight 494.54
_chemical_name_systematic
;
Dibromobis(pyridinium-2-thiolato-\kS)cadmium(II)
;
_space_group_IT_number 43
_symmetry_cell_setting orthorhombic
_symmetry_space_group_name_Hall 'F 2 -2d'
_symmetry_space_group_name_H-M 'F d d 2'
_atom_sites_solution_hydrogens geom
_atom_sites_solution_primary direct
_atom_sites_solution_secondary difmap
_audit_creation_method SHELXL-97
_cell_angle_alpha 90.00
_cell_angle_beta 90.00
_cell_angle_gamma 90.00
_cell_formula_units_Z 8
_cell_length_a 13.050(3)
_cell_length_b 28.521(6)
_cell_length_c 8.065(2)
_cell_measurement_reflns_used 2990
_cell_measurement_temperature 293(2)
_cell_measurement_theta_max 27.00
_cell_measurement_theta_min 2.91
_cell_volume 3001.8(12)
_computing_cell_refinement 'SAINT (Bruker, 1998)'
_computing_data_collection 'SMART (Bruker, 1998)'
_computing_data_reduction SAINT
_computing_molecular_graphics 'SHELXTL97 (Sheldrick, 1997)'
_computing_publication_material SHELXTL97
_computing_structure_refinement 'SHELXL97 (Sheldrick, 1997)'
_computing_structure_solution 'SHELXS97 (Sheldrick, 1997)'
_diffrn_ambient_temperature 293(2)
_diffrn_measured_fraction_theta_full 1.000
_diffrn_measured_fraction_theta_max 1.000
_diffrn_measurement_device_type 'Bruker SMART CCD'
_diffrn_measurement_method \w
_diffrn_radiation_monochromator graphite
_diffrn_radiation_source 'fine-focus sealed tube'
_diffrn_radiation_type MoK\a
_diffrn_radiation_wavelength 0.71073
_diffrn_reflns_av_R_equivalents 0.0271
_diffrn_reflns_av_sigmaI/netI 0.0247
_diffrn_reflns_limit_h_max 7
_diffrn_reflns_limit_h_min -16
_diffrn_reflns_limit_k_max 35
_diffrn_reflns_limit_k_min -36
_diffrn_reflns_limit_l_max 10
_diffrn_reflns_limit_l_min -10
_diffrn_reflns_number 4357
_diffrn_reflns_theta_full 27.00
_diffrn_reflns_theta_max 27.00
_diffrn_reflns_theta_min 2.86
_diffrn_standards_decay_% 0
_exptl_absorpt_coefficient_mu 7.037
_exptl_absorpt_correction_T_max 0.656
_exptl_absorpt_correction_T_min 0.559
_exptl_absorpt_correction_type multi-scan
_exptl_absorpt_process_details '(SADABS; Bruker, 1998)'
_exptl_crystal_colour 'light yellow'
_exptl_crystal_density_diffrn 2.189
_exptl_crystal_density_method 'not measured'
_exptl_crystal_description rod
_exptl_crystal_F_000 1872
_exptl_crystal_size_max 0.18
_exptl_crystal_size_mid 0.07
_exptl_crystal_size_min 0.06
_refine_diff_density_max 0.426
_refine_diff_density_min -0.378
_refine_ls_abs_structure_details 'Flack (1983), 745 Friedel pairs'
_refine_ls_abs_structure_Flack 0.060(8)
_refine_ls_extinction_method none
_refine_ls_goodness_of_fit_ref 0.993
_refine_ls_hydrogen_treatment constr
_refine_ls_matrix_type full
_refine_ls_number_parameters 78
_refine_ls_number_reflns 1622
_refine_ls_number_restraints 1
_refine_ls_restrained_S_all 0.992
_refine_ls_R_factor_all 0.0218
_refine_ls_R_factor_gt 0.0199
_refine_ls_shift/su_max 0.026
_refine_ls_shift/su_mean 0.004
_refine_ls_structure_factor_coef Fsqd
_refine_ls_weighting_details 'calc w = 1/[\s^2^(Fo^2^)+(0.0271P)^2^] where P = (Fo^2^+2Fc^2^)/3'
_refine_ls_weighting_scheme calc
_refine_ls_wR_factor_gt 0.0460
_refine_ls_wR_factor_ref 0.0465
_reflns_number_gt 1535
_reflns_number_total 1622
_reflns_threshold_expression I>2\s(I)
_cod_data_source_file hb6128.cif
_cod_data_source_block I
_cod_original_sg_symbol_Hall 'F 2 -2d '
_cod_database_code 2204698
_cod_database_fobs_code 2204698

loop_
_symmetry_equiv_pos_as_xyz
'x, y, z'
'-x, -y, z'
'x+1/4, -y+1/4, z+1/4'
'-x+1/4, y+1/4, z+1/4'
'x, y+1/2, z+1/2'
'-x, -y+1/2, z+1/2'
'x+1/4, -y+3/4, z+3/4'
'-x+1/4, y+3/4, z+3/4'
'x+1/2, y, z+1/2'
'-x+1/2, -y, z+1/2'
'x+3/4, -y+1/4, z+3/4'
'-x+3/4, y+1/4, z+3/4'
'x+1/2, y+1/2, z'
'-x+1/2, -y+1/2, z'
'x+3/4, -y+3/4, z+1/4'
'-x+3/4, y+3/4, z+1/4'

loop_
_atom_site_label
_atom_site_fract_x
_atom_site_fract_y
_atom_site_fract_z
_atom_site_U_iso_or_equiv
_atom_site_adp_type
_atom_site_calc_flag
_atom_site_refinement_flags
_atom_site_occupancy
_atom_site_type_symbol
Cd 0.2500 0.2500 0.85297(4) 0.03911(9) Uani d S 1 Cd
Br 0.09238(2) 0.224412(12) 0.67982(5) 0.04781(11) Uani d . 1 Br
S1 0.31925(6) 0.17996(4) 1.00629(14) 0.0506(2) Uani d . 1 S
N1 0.2034(2) 0.11077(11) 1.1159(4) 0.0427(6) Uani d . 1 N
H1A 0.2488 0.0939 1.0667 0.051 Uiso calc R 1 H
C1 0.2127(2) 0.15796(11) 1.1060(5) 0.0348(6) Uani d . 1 C
C2 0.1365(3) 0.18372(13) 1.1843(6) 0.0463(8) Uani d . 1 C
H2A 0.1380 0.2163 1.1789 0.056 Uiso calc R 1 H
C3 0.0599(3) 0.16222(16) 1.2684(6) 0.0549(10) Uani d . 1 C
H3A 0.0105 0.1801 1.3221 0.066 Uiso calc R 1 H
C4 0.0548(3) 0.11370(17) 1.2749(6) 0.0592(11) Uani d . 1 C
H4A 0.0020 0.0988 1.3315 0.071 Uiso calc R 1 H
C5 0.1277(4) 0.08858(14) 1.1978(6) 0.0549(10) Uani d . 1 C
H5A 0.1259 0.0560 1.2010 0.066 Uiso calc R 1 H

loop_
_atom_site_aniso_label
_atom_site_aniso_U_11
_atom_site_aniso_U_22
_atom_site_aniso_U_33
_atom_site_aniso_U_12
_atom_site_aniso_U_13
_atom_site_aniso_U_23
Cd 0.03775(17) 0.03658(16) 0.04301(18) -0.00597(15) 0.000 0.000
Br 0.04280(19) 0.04144(18) 0.0592(2) -0.00889(15) -0.01097(18) -0.00022(18)
S1 0.0318(4) 0.0554(5) 0.0646(6) 0.0068(4) 0.0123(4) 0.0207(5)
N1 0.0475(15) 0.0379(13) 0.0427(16) 0.0025(12) -0.0016(15) 0.0043(15)
C1 0.0324(15) 0.0367(15) 0.0352(15) 0.0020(13) -0.0001(15) 0.0039(15)
C2 0.0430(17) 0.0430(18) 0.053(2) 0.0068(15) 0.0056(18) -0.0006(18)
C3 0.041(2) 0.069(3) 0.054(2) 0.0069(19) 0.0086(19) 0.006(2)
C4 0.046(2) 0.077(3) 0.055(2) -0.015(2) 0.002(2) 0.023(2)
C5 0.066(2) 0.0445(19) 0.054(2) -0.0144(19) -0.010(2) 0.0148(19)

loop_
_atom_type_symbol
_atom_type_description
_atom_type_scat_dispersion_real
_atom_type_scat_dispersion_imag
_atom_type_scat_source
C C 0.0033 0.0016 'International Tables Vol C Tables 4.2.6.8 and 6.1.1.4'
H H 0.0000 0.0000 'International Tables Vol C Tables 4.2.6.8 and 6.1.1.4'
N N 0.0061 0.0033 'International Tables Vol C Tables 4.2.6.8 and 6.1.1.4'
S S 0.1246 0.1234 'International Tables Vol C Tables 4.2.6.8 and 6.1.1.4'
Cd Cd -0.8075 1.2024 'International Tables Vol C Tables 4.2.6.8 and 6.1.1.4'
Br Br -0.2901 2.4595 'International Tables Vol C Tables 4.2.6.8 and 6.1.1.4'

loop_
_geom_angle_atom_site_label_1
_geom_angle_atom_site_label_2
_geom_angle_atom_site_label_3
_geom_angle_site_symmetry_1
_geom_angle_site_symmetry_3
_geom_angle
_geom_angle_publ_flag
S1 Cd S1 14 . 121.16(6) yes
S1 Cd Br 14 . 101.73(2) yes
S1 Cd Br . . 109.04(3) yes
S1 Cd Br 14 14 109.04(3) ?
S1 Cd Br . 14 101.73(2) ?
Br Cd Br . 14 114.77(3) yes
C1 S1 Cd . . 103.22(11) ?
C5 N1 C1 . . 124.2(3) ?
C5 N1 H1A . . 117.9 ?
C1 N1 H1A . . 117.9 ?
N1 C1 C2 . . 115.8(3) ?
N1 C1 S1 . . 117.5(3) ?
C2 C1 S1 . . 126.7(3) ?
C3 C2 C1 . . 121.1(3) ?
C3 C2 H2A . . 119.4 ?
C1 C2 H2A . . 119.4 ?
C2 C3 C4 . . 120.4(4) ?
C2 C3 H3A . . 119.8 ?
C4 C3 H3A . . 119.8 ?
C5 C4 C3 . . 118.7(4) ?
C5 C4 H4A . . 120.6 ?
C3 C4 H4A . . 120.6 ?
C4 C5 N1 . . 119.7(4) ?
C4 C5 H5A . . 120.1 ?
N1 C5 H5A . . 120.1 ?

loop_
_geom_bond_atom_site_label_1
_geom_bond_atom_site_label_2
_geom_bond_site_symmetry_2
_geom_bond_distance
_geom_bond_publ_flag
Cd S1 14 2.5171(10) n
Cd S1 . 2.5171(10) y
Cd Br . 2.5911(6) yes
Cd Br 14 2.5911(6) ?
S1 C1 . 1.724(3) ?
N1 C5 . 1.347(5) ?
N1 C1 . 1.354(4) ?
N1 H1A . 0.8600 ?
C1 C2 . 1.389(5) ?
C2 C3 . 1.354(6) ?
C2 H2A . 0.9300 ?
C3 C4 . 1.387(6) ?
C3 H3A . 0.9300 ?
C4 C5 . 1.343(7) ?
C4 H4A . 0.9300 ?
C5 H5A . 0.9300 ?

loop_
_geom_hbond_atom_site_label_D
_geom_hbond_atom_site_label_H
_geom_hbond_atom_site_label_A
_geom_hbond_site_symmetry_A
_geom_hbond_distance_DH
_geom_hbond_distance_HA
_geom_hbond_distance_DA
_geom_hbond_angle_DHA
C5 H5A Br 8_545 0.93 3.00 3.776(4) 142
C3 H3A S1 9_455 0.93 2.90 3.715(4) 147
N1 H1A Br 3 0.86 2.55 3.382(3) 163
